data_4038439
loop_
_publ_author_name
'Zhang, Zhe'
'Zhang, Bo-Sheng'
'Li, Kai-Li'
'An, Yang'
'Liu, Ce'
'Gou, Xue-Ya'
'Liang, Yong-Min'

_publ_section_title
;
 Palladium-Catalyzed Amination/Dearomatization Reaction of Indoles and
 Benzofurans.
;
_journal_name_full 'The Journal of organic chemistry'
_journal_paper_doi 10.1021/acs.joc.0c00475
_journal_year 2020
_chemical_formula_moiety 'C21 H20 N2 O2'
_chemical_formula_sum 'C21 H20 N2 O2'
_chemical_formula_weight 332.39
_space_group_crystal_system monoclinic
_space_group_IT_number 14
_space_group_name_Hall '-P 2yn'
_space_group_name_H-M_alt 'P 1 21/n 1'
_atom_sites_solution_hydrogens mixed
_atom_sites_solution_primary direct
_audit_creation_date 2019-04-17
_audit_creation_method
;
Olex2 1.2
(compiled 2018.05.29 svn.r3508 for OlexSys, GUI svn.r5506)
;
_cell_angle_alpha 90
_cell_angle_beta 94.848(9)
_cell_angle_gamma 90
_cell_formula_units_Z 4
_cell_length_a 8.8871(9)
_cell_length_b 12.8362(10)
_cell_length_c 14.9048(14)
_cell_measurement_reflns_used 1079
_cell_measurement_temperature 292.90(10)
_cell_measurement_theta_max 28.0350
_cell_measurement_theta_min 3.7720
_cell_volume 1694.2(3)
_computing_cell_refinement
;
CrysAlisPro, Agilent Technologies,
Version 1.171.37.33 (release 27-03-2014 CrysAlis171 .NET)
(compiled Mar 27 2014,17:12:48)
;
_computing_data_collection
;
CrysAlisPro, Agilent Technologies,
Version 1.171.37.33 (release 27-03-2014 CrysAlis171 .NET)
(compiled Mar 27 2014,17:12:48)
;
_computing_data_reduction
;
CrysAlisPro, Agilent Technologies,
Version 1.171.37.33 (release 27-03-2014 CrysAlis171 .NET)
(compiled Mar 27 2014,17:12:48)
;
_computing_molecular_graphics 'Olex2 (Dolomanov et al., 2009)'
_computing_publication_material 'Olex2 (Dolomanov et al., 2009)'
_computing_structure_refinement 'ShelXL (Sheldrick, 2015)'
_computing_structure_solution 'ShelXS (Sheldrick, 2008)'
_diffrn_ambient_environment air
_diffrn_ambient_temperature 292.90(10)
_diffrn_detector 'CCD plate'
_diffrn_detector_area_resol_mean 16.0733
_diffrn_detector_type Eos
_diffrn_measured_fraction_theta_full 0.997
_diffrn_measured_fraction_theta_max 0.997
_diffrn_measurement_details
;
#__ type_ start__ end____ width___ exp.time_
  1 omega  -14.00   18.00   1.0000   12.0000
omega____ theta____ kappa____ phi______ frames
    -      -19.4273  -99.0000  -60.0000 32

#__ type_ start__ end____ width___ exp.time_
  2 omega  -34.00   88.00   1.0000   12.0000
omega____ theta____ kappa____ phi______ frames
    -       22.7867  -19.0000 -150.0000 122

#__ type_ start__ end____ width___ exp.time_
  3 omega  -50.00   18.00   1.0000   12.0000
omega____ theta____ kappa____ phi______ frames
    -       22.7867    0.0000  150.0000 68
;
_diffrn_measurement_device 'four-circle diffractometer'
_diffrn_measurement_device_type 'SuperNova, Dual, Cu at zero, Eos'
_diffrn_measurement_method '\w scans'
_diffrn_orient_matrix_UB_11 0.0760003000
_diffrn_orient_matrix_UB_12 0.0060047000
_diffrn_orient_matrix_UB_13 0.0178993000
_diffrn_orient_matrix_UB_21 0.0251556000
_diffrn_orient_matrix_UB_22 -0.0185394000
_diffrn_orient_matrix_UB_23 -0.0410212000
_diffrn_orient_matrix_UB_31 0.0002097000
_diffrn_orient_matrix_UB_32 0.0517232000
_diffrn_orient_matrix_UB_33 -0.0167107000
_diffrn_radiation_monochromator mirror
_diffrn_radiation_probe x-ray
_diffrn_radiation_type MoK\a
_diffrn_radiation_wavelength 0.71073
_diffrn_reflns_av_R_equivalents 0.0418
_diffrn_reflns_av_unetI/netI 0.0821
_diffrn_reflns_Laue_measured_fraction_full 0.997
_diffrn_reflns_Laue_measured_fraction_max 0.997
_diffrn_reflns_limit_h_max 9
_diffrn_reflns_limit_h_min -10
_diffrn_reflns_limit_k_max 14
_diffrn_reflns_limit_k_min -15
_diffrn_reflns_limit_l_max 18
_diffrn_reflns_limit_l_min -11
_diffrn_reflns_number 6199
_diffrn_reflns_point_group_measured_fraction_full 0.997
_diffrn_reflns_point_group_measured_fraction_max 0.997
_diffrn_reflns_theta_full 25.242
_diffrn_reflns_theta_max 26.022
_diffrn_reflns_theta_min 3.458
_diffrn_source 'SuperNova (Mo) X-ray Source'
_exptl_absorpt_coefficient_mu 0.085
_exptl_absorpt_correction_T_max 1.00000
_exptl_absorpt_correction_T_min 0.95109
_exptl_absorpt_correction_type multi-scan
_exptl_absorpt_process_details
;
CrysAlisPro, Agilent Technologies,
Version 1.171.37.33 (release 27-03-2014 CrysAlis171 .NET)
(compiled Mar 27 2014,17:12:48)
Empirical absorption correction using spherical harmonics,
 implemented in SCALE3 ABSPACK scaling algorithm.
;
_exptl_crystal_colour 'clear light colourless'
_exptl_crystal_colour_lustre clear
_exptl_crystal_colour_modifier light
_exptl_crystal_colour_primary colourless
_exptl_crystal_density_diffrn 1.303
_exptl_crystal_description block
_exptl_crystal_F_000 704
_exptl_crystal_size_max 0.21
_exptl_crystal_size_mid 0.15
_exptl_crystal_size_min 0.14
_refine_diff_density_max 0.208
_refine_diff_density_min -0.254
_refine_diff_density_rms 0.056
_refine_ls_extinction_method none
_refine_ls_goodness_of_fit_ref 1.071
_refine_ls_hydrogen_treatment mixed
_refine_ls_matrix_type full
_refine_ls_number_parameters 235
_refine_ls_number_reflns 3328
_refine_ls_number_restraints 0
_refine_ls_restrained_S_all 1.071
_refine_ls_R_factor_all 0.0991
_refine_ls_R_factor_gt 0.0624
_refine_ls_shift/su_max 0.000
_refine_ls_shift/su_mean 0.000
_refine_ls_structure_factor_coef Fsqd
_refine_ls_weighting_details 'w=1/[\s^2^(Fo^2^)+(0.0362P)^2^+1.3433P] where P=(Fo^2^+2Fc^2^)/3'
_refine_ls_weighting_scheme calc
_refine_ls_wR_factor_gt 0.1323
_refine_ls_wR_factor_ref 0.1551
_reflns_Friedel_coverage 0.000
_reflns_number_gt 2191
_reflns_number_total 3328
_reflns_threshold_expression 'I > 2\s(I)'
_cod_data_source_file jo0c00475_si_002.cif
_cod_data_source_block zhangzh_0415
_cod_database_code 4038439
_shelx_shelxl_version_number 2018/3
_shelx_space_group_comment
;
The symmetry employed for this shelxl refinement is uniquely defined
by the following loop, which should always be used as a source of
symmetry information in preference to the above space-group names.
They are only intended as comments.
;
_shelx_estimated_absorpt_t_max 0.988
_shelx_estimated_absorpt_t_min 0.982
_reflns_odcompleteness_completeness 99.67
_reflns_odcompleteness_iscentric 1
_reflns_odcompleteness_theta 26.32
_olex2_refinement_description
;
1. Fixed Uiso
 At 1.2 times of:
  All C(H) groups, All C(H,H) groups
 At 1.5 times of:
  All C(H,H,H) groups
2.a Secondary CH2 refined with riding coordinates:
 C16(H16A,H16B), C17(H17A,H17B), C18(H18A,H18B), C19(H19A,H19B)
2.b Aromatic/amide H refined with riding coordinates:
 C3(H3), C4(H4), C5(H5), C11(H11), C12(H12), C13(H13), C14(H14)
2.c Idealised Me refined as rotating group:
 C20(H20A,H20B,H20C)
;
_olex2_date_sample_data_collection 2019-04-15
_olex2_submission_special_instructions 'No special instructions were received'

loop_
_space_group_symop_operation_xyz
'x, y, z'
'-x+1/2, y+1/2, -z+1/2'
'-x, -y, -z'
'x-1/2, -y-1/2, z-1/2'

loop_
_atom_site_label
_atom_site_type_symbol
_atom_site_fract_x
_atom_site_fract_y
_atom_site_fract_z
_atom_site_U_iso_or_equiv
_atom_site_adp_type
_atom_site_occupancy
_atom_site_site_symmetry_order
_atom_site_calc_flag
_atom_site_refinement_flags_posn
_atom_site_refinement_flags_adp
_atom_site_refinement_flags_occupancy
_atom_site_disorder_assembly
_atom_site_disorder_group
O1 O 0.7097(2) 0.68212(17) 0.11059(15) 0.0369(6) Uani 1 1 d . . . . .
O2 O 1.4848(2) 0.94705(17) -0.13795(15) 0.0405(6) Uani 1 1 d . . . . .
N1 N 0.8185(3) 0.69351(17) -0.02500(16) 0.0227(5) Uani 1 1 d . . . . .
N2 N 1.2571(3) 0.85993(17) -0.03855(16) 0.0244(6) Uani 1 1 d . . . . .
C1 C 0.8078(3) 0.7142(2) 0.0654(2) 0.0252(7) Uani 1 1 d . . . . .
C2 C 0.9399(3) 0.7804(2) 0.09387(19) 0.0226(6) Uani 1 1 d . . . . .
C3 C 0.9756(3) 0.8252(2) 0.1771(2) 0.0281(7) Uani 1 1 d . . . . .
H3 H 0.911922 0.818508 0.223190 0.034 Uiso 1 1 calc R . . . .
C4 C 1.1098(3) 0.8805(2) 0.1897(2) 0.0297(7) Uani 1 1 d . . . . .
H4 H 1.138224 0.910441 0.245424 0.036 Uiso 1 1 calc R . . . .
C5 C 1.2022(3) 0.8913(2) 0.1194(2) 0.0268(7) Uani 1 1 d . . . . .
H5 H 1.290781 0.929845 0.128758 0.032 Uiso 1 1 calc R . . . .
C6 C 1.1658(3) 0.8462(2) 0.03583(19) 0.0226(6) Uani 1 1 d . . . . .
C7 C 1.0334(3) 0.7877(2) 0.02376(18) 0.0205(6) Uani 1 1 d . . . . .
C8 C 0.9630(3) 0.7311(2) -0.05817(19) 0.0223(6) Uani 1 1 d . . . . .
C9 C 1.0326(3) 0.6298(2) -0.09075(19) 0.0233(6) Uani 1 1 d . . . . .
C10 C 0.9060(3) 0.5559(2) -0.10436(19) 0.0229(6) Uani 1 1 d . . . . .
C11 C 0.8950(3) 0.4601(2) -0.1470(2) 0.0282(7) Uani 1 1 d . . . . .
H11 H 0.976992 0.432538 -0.173796 0.034 Uiso 1 1 calc R . . . .
C12 C 0.7595(4) 0.4059(2) -0.1491(2) 0.0322(7) Uani 1 1 d . . . . .
H12 H 0.751474 0.341109 -0.177136 0.039 Uiso 1 1 calc R . . . .
C13 C 0.6361(3) 0.4465(2) -0.1103(2) 0.0300(7) Uani 1 1 d . . . . .
H13 H 0.546520 0.408793 -0.112631 0.036 Uiso 1 1 calc R . . . .
C14 C 0.6447(3) 0.5430(2) -0.0679(2) 0.0279(7) Uani 1 1 d . . . . .
H14 H 0.561976 0.571182 -0.042274 0.033 Uiso 1 1 calc R . . . .
C15 C 0.7807(3) 0.5957(2) -0.06531(19) 0.0242(6) Uani 1 1 d . . . . .
C16 C 1.2432(3) 0.9658(2) -0.0755(2) 0.0306(7) Uani 1 1 d . . . . .
H16A H 1.283052 1.015726 -0.030787 0.037 Uiso 1 1 calc R . . . .
H16B H 1.137612 0.982076 -0.091178 0.037 Uiso 1 1 calc R . . . .
C17 C 1.3294(4) 0.9733(3) -0.1581(2) 0.0407(8) Uani 1 1 d . . . . .
H17A H 1.284860 0.926428 -0.204036 0.049 Uiso 1 1 calc R . . . .
H17B H 1.321837 1.043642 -0.181784 0.049 Uiso 1 1 calc R . . . .
C18 C 1.4976(4) 0.8449(3) -0.1011(2) 0.0361(8) Uani 1 1 d . . . . .
H18A H 1.603520 0.827887 -0.088011 0.043 Uiso 1 1 calc R . . . .
H18B H 1.454726 0.795253 -0.145256 0.043 Uiso 1 1 calc R . . . .
C19 C 1.4177(3) 0.8354(2) -0.0162(2) 0.0300(7) Uani 1 1 d . . . . .
H19A H 1.428286 0.765124 0.007522 0.036 Uiso 1 1 calc R . . . .
H19B H 1.461326 0.883361 0.029054 0.036 Uiso 1 1 calc R . . . .
C20 C 0.9275(3) 0.8027(2) -0.1388(2) 0.0284(7) Uani 1 1 d . . . . .
H20A H 0.863187 0.766939 -0.183773 0.043 Uiso 1 1 calc GR . . . .
H20B H 1.019763 0.822115 -0.163596 0.043 Uiso 1 1 calc GR . . . .
H20C H 0.877293 0.864077 -0.119865 0.043 Uiso 1 1 calc GR . . . .
C21 C 1.1752(3) 0.6138(3) -0.1068(2) 0.0302(7) Uani 1 1 d . . . . .
H21A H 1.249(3) 0.671(2) -0.0980(19) 0.027(8) Uiso 1 1 d . . . . .
H21B H 1.208(3) 0.547(2) -0.130(2) 0.034(9) Uiso 1 1 d . . . . .

loop_
_atom_site_aniso_label
_atom_site_aniso_U_11
_atom_site_aniso_U_22
_atom_site_aniso_U_33
_atom_site_aniso_U_23
_atom_site_aniso_U_13
_atom_site_aniso_U_12
O1 0.0310(12) 0.0457(13) 0.0356(13) -0.0040(11) 0.0127(10) -0.0116(10)
O2 0.0324(13) 0.0471(14) 0.0434(15) 0.0018(12) 0.0114(11) -0.0106(10)
N1 0.0217(12) 0.0236(12) 0.0229(13) -0.0003(11) 0.0018(10) -0.0046(9)
N2 0.0202(12) 0.0256(13) 0.0275(14) 0.0016(11) 0.0022(10) -0.0021(10)
C1 0.0265(16) 0.0219(15) 0.0277(16) 0.0030(13) 0.0051(13) 0.0013(12)
C2 0.0244(15) 0.0209(14) 0.0224(15) 0.0013(13) 0.0011(12) 0.0005(11)
C3 0.0307(17) 0.0264(15) 0.0273(17) 0.0017(14) 0.0040(13) 0.0040(12)
C4 0.0329(17) 0.0288(16) 0.0268(17) -0.0080(14) -0.0018(13) -0.0013(13)
C5 0.0268(16) 0.0242(15) 0.0287(17) -0.0007(14) -0.0015(13) -0.0033(12)
C6 0.0253(15) 0.0196(14) 0.0228(16) 0.0006(13) 0.0011(12) 0.0009(11)
C7 0.0223(14) 0.0169(13) 0.0223(15) 0.0028(12) 0.0010(12) 0.0022(11)
C8 0.0189(14) 0.0242(14) 0.0238(15) 0.0020(13) 0.0013(11) -0.0037(11)
C9 0.0269(16) 0.0252(15) 0.0173(15) 0.0001(12) -0.0007(12) -0.0002(12)
C10 0.0259(15) 0.0223(14) 0.0199(15) 0.0029(13) -0.0011(12) -0.0026(11)
C11 0.0330(17) 0.0266(15) 0.0245(16) 0.0028(14) 0.0000(13) 0.0006(13)
C12 0.0424(19) 0.0259(16) 0.0270(17) 0.0014(14) -0.0037(14) -0.0075(14)
C13 0.0326(17) 0.0312(17) 0.0250(16) 0.0017(14) -0.0047(13) -0.0125(13)
C14 0.0268(16) 0.0311(16) 0.0253(16) 0.0043(14) -0.0004(13) -0.0056(13)
C15 0.0269(15) 0.0243(15) 0.0211(15) 0.0027(13) -0.0003(12) -0.0049(12)
C16 0.0272(16) 0.0257(16) 0.0393(19) 0.0082(15) 0.0042(14) -0.0015(12)
C17 0.037(2) 0.045(2) 0.040(2) 0.0124(17) 0.0055(16) -0.0068(15)
C18 0.0265(17) 0.0427(19) 0.040(2) -0.0069(17) 0.0063(14) -0.0004(14)
C19 0.0248(16) 0.0304(16) 0.0342(18) -0.0008(15) -0.0002(13) -0.0001(12)
C20 0.0266(16) 0.0295(16) 0.0284(17) 0.0046(14) -0.0016(13) -0.0026(12)
C21 0.0291(17) 0.0300(17) 0.0320(18) -0.0071(15) 0.0052(14) -0.0001(14)

loop_
_atom_type_symbol
_atom_type_description
_atom_type_scat_dispersion_real
_atom_type_scat_dispersion_imag
_atom_type_scat_source
C C 0.0033 0.0016 'International Tables Vol C Tables 4.2.6.8 and 6.1.1.4'
H H 0.0000 0.0000 'International Tables Vol C Tables 4.2.6.8 and 6.1.1.4'
N N 0.0061 0.0033 'International Tables Vol C Tables 4.2.6.8 and 6.1.1.4'
O O 0.0106 0.0060 'International Tables Vol C Tables 4.2.6.8 and 6.1.1.4'

loop_
_geom_angle_atom_site_label_1
_geom_angle_atom_site_label_2
_geom_angle_atom_site_label_3
_geom_angle
_geom_angle_site_symmetry_1
_geom_angle_site_symmetry_3
_geom_angle_publ_flag
C18 O2 C17 110.1(2) . . ?
C1 N1 C8 113.0(2) . . ?
C1 N1 C15 123.2(2) . . ?
C15 N1 C8 108.9(2) . . ?
C6 N2 C16 111.5(2) . . ?
C6 N2 C19 113.5(2) . . ?
C16 N2 C19 109.4(2) . . ?
O1 C1 N1 125.8(3) . . ?
O1 C1 C2 128.5(3) . . ?
N1 C1 C2 105.7(2) . . ?
C3 C2 C1 127.8(3) . . ?
C3 C2 C7 122.7(3) . . ?
C7 C2 C1 109.4(2) . . ?
C2 C3 H3 121.2 . . ?
C2 C3 C4 117.7(3) . . ?
C4 C3 H3 121.2 . . ?
C3 C4 H4 119.9 . . ?
C3 C4 C5 120.3(3) . . ?
C5 C4 H4 119.9 . . ?
C4 C5 H5 119.1 . . ?
C6 C5 C4 121.8(3) . . ?
C6 C5 H5 119.1 . . ?
C5 C6 N2 122.5(2) . . ?
C5 C6 C7 118.1(3) . . ?
C7 C6 N2 119.4(2) . . ?
C2 C7 C6 119.3(3) . . ?
C2 C7 C8 110.0(2) . . ?
C6 C7 C8 130.6(2) . . ?
N1 C8 C7 101.3(2) . . ?
N1 C8 C9 102.2(2) . . ?
N1 C8 C20 109.2(2) . . ?
C7 C8 C9 120.9(2) . . ?
C7 C8 C20 113.0(2) . . ?
C20 C8 C9 108.9(2) . . ?
C10 C9 C8 105.4(2) . . ?
C21 C9 C8 127.2(3) . . ?
C21 C9 C10 127.3(3) . . ?
C11 C10 C9 131.3(3) . . ?
C11 C10 C15 119.3(3) . . ?
C15 C10 C9 109.5(2) . . ?
C10 C11 H11 120.5 . . ?
C10 C11 C12 118.9(3) . . ?
C12 C11 H11 120.5 . . ?
C11 C12 H12 119.4 . . ?
C13 C12 C11 121.1(3) . . ?
C13 C12 H12 119.4 . . ?
C12 C13 H13 119.6 . . ?
C12 C13 C14 120.7(3) . . ?
C14 C13 H13 119.6 . . ?
C13 C14 H14 121.2 . . ?
C15 C14 C13 117.6(3) . . ?
C15 C14 H14 121.2 . . ?
C10 C15 N1 109.4(2) . . ?
C14 C15 N1 128.2(3) . . ?
C14 C15 C10 122.4(3) . . ?
N2 C16 H16A 109.8 . . ?
N2 C16 H16B 109.8 . . ?
N2 C16 C17 109.4(3) . . ?
H16A C16 H16B 108.2 . . ?
C17 C16 H16A 109.8 . . ?
C17 C16 H16B 109.8 . . ?
O2 C17 C16 111.3(3) . . ?
O2 C17 H17A 109.4 . . ?
O2 C17 H17B 109.4 . . ?
C16 C17 H17A 109.4 . . ?
C16 C17 H17B 109.4 . . ?
H17A C17 H17B 108.0 . . ?
O2 C18 H18A 109.3 . . ?
O2 C18 H18B 109.3 . . ?
O2 C18 C19 111.7(3) . . ?
H18A C18 H18B 107.9 . . ?
C19 C18 H18A 109.3 . . ?
C19 C18 H18B 109.3 . . ?
N2 C19 C18 108.0(3) . . ?
N2 C19 H19A 110.1 . . ?
N2 C19 H19B 110.1 . . ?
C18 C19 H19A 110.1 . . ?
C18 C19 H19B 110.1 . . ?
H19A C19 H19B 108.4 . . ?
C8 C20 H20A 109.5 . . ?
C8 C20 H20B 109.5 . . ?
C8 C20 H20C 109.5 . . ?
H20A C20 H20B 109.5 . . ?
H20A C20 H20C 109.5 . . ?
H20B C20 H20C 109.5 . . ?
C9 C21 H21A 119.9(17) . . ?
C9 C21 H21B 121.6(18) . . ?
H21A C21 H21B 118(2) . . ?

loop_
_geom_bond_atom_site_label_1
_geom_bond_atom_site_label_2
_geom_bond_distance
_geom_bond_site_symmetry_2
_geom_bond_publ_flag
O1 C1 1.217(3) . ?
O2 C17 1.428(4) . ?
O2 C18 1.422(4) . ?
N1 C1 1.384(4) . ?
N1 C8 1.495(3) . ?
N1 C15 1.420(3) . ?
N2 C6 1.439(4) . ?
N2 C16 1.468(4) . ?
N2 C19 1.472(3) . ?
C1 C2 1.482(4) . ?
C2 C3 1.380(4) . ?
C2 C7 1.392(4) . ?
C3 H3 0.9300 . ?
C3 C4 1.387(4) . ?
C4 H4 0.9300 . ?
C4 C5 1.392(4) . ?
C5 H5 0.9300 . ?
C5 C6 1.387(4) . ?
C6 C7 1.394(4) . ?
C7 C8 1.511(4) . ?
C8 C9 1.536(4) . ?
C8 C20 1.525(4) . ?
C9 C10 1.472(4) . ?
C9 C21 1.325(4) . ?
C10 C11 1.383(4) . ?
C10 C15 1.397(4) . ?
C11 H11 0.9300 . ?
C11 C12 1.390(4) . ?
C12 H12 0.9300 . ?
C12 C13 1.384(4) . ?
C13 H13 0.9300 . ?
C13 C14 1.390(4) . ?
C14 H14 0.9300 . ?
C14 C15 1.382(4) . ?
C16 H16A 0.9700 . ?
C16 H16B 0.9700 . ?
C16 C17 1.507(4) . ?
C17 H17A 0.9700 . ?
C17 H17B 0.9700 . ?
C18 H18A 0.9700 . ?
C18 H18B 0.9700 . ?
C18 C19 1.508(4) . ?
C19 H19A 0.9700 . ?
C19 H19B 0.9700 . ?
C20 H20A 0.9600 . ?
C20 H20B 0.9600 . ?
C20 H20C 0.9600 . ?
C21 H21A 0.98(3) . ?
C21 H21B 0.98(3) . ?

loop_
_geom_torsion_atom_site_label_1
_geom_torsion_atom_site_label_2
_geom_torsion_atom_site_label_3
_geom_torsion_atom_site_label_4
_geom_torsion
_geom_torsion_site_symmetry_1
_geom_torsion_site_symmetry_2
_geom_torsion_site_symmetry_3
_geom_torsion_site_symmetry_4
_geom_torsion_publ_flag
O1 C1 C2 C3 -4.1(5) . . . . ?
O1 C1 C2 C7 172.5(3) . . . . ?
O2 C18 C19 N2 59.8(3) . . . . ?
N1 C1 C2 C3 176.8(3) . . . . ?
N1 C1 C2 C7 -6.6(3) . . . . ?
N1 C8 C9 C10 19.8(3) . . . . ?
N1 C8 C9 C21 -162.7(3) . . . . ?
N2 C6 C7 C2 -175.7(2) . . . . ?
N2 C6 C7 C8 0.6(4) . . . . ?
N2 C16 C17 O2 -57.9(3) . . . . ?
C1 N1 C8 C7 -5.4(3) . . . . ?
C1 N1 C8 C9 120.0(2) . . . . ?
C1 N1 C8 C20 -124.8(2) . . . . ?
C1 N1 C15 C10 -121.8(3) . . . . ?
C1 N1 C15 C14 57.8(4) . . . . ?
C1 C2 C3 C4 177.0(3) . . . . ?
C1 C2 C7 C6 -179.7(2) . . . . ?
C1 C2 C7 C8 3.3(3) . . . . ?
C2 C3 C4 C5 1.3(4) . . . . ?
C2 C7 C8 N1 1.0(3) . . . . ?
C2 C7 C8 C9 -110.8(3) . . . . ?
C2 C7 C8 C20 117.7(3) . . . . ?
C3 C2 C7 C6 -2.9(4) . . . . ?
C3 C2 C7 C8 -179.9(2) . . . . ?
C3 C4 C5 C6 -1.3(4) . . . . ?
C4 C5 C6 N2 177.6(3) . . . . ?
C4 C5 C6 C7 -0.8(4) . . . . ?
C5 C6 C7 C2 2.8(4) . . . . ?
C5 C6 C7 C8 179.1(3) . . . . ?
C6 N2 C16 C17 -174.9(2) . . . . ?
C6 N2 C19 C18 175.7(2) . . . . ?
C6 C7 C8 N1 -175.6(3) . . . . ?
C6 C7 C8 C9 72.6(4) . . . . ?
C6 C7 C8 C20 -58.9(4) . . . . ?
C7 C2 C3 C4 0.8(4) . . . . ?
C7 C8 C9 C10 131.2(3) . . . . ?
C7 C8 C9 C21 -51.4(4) . . . . ?
C8 N1 C1 O1 -171.7(3) . . . . ?
C8 N1 C1 C2 7.4(3) . . . . ?
C8 N1 C15 C10 14.1(3) . . . . ?
C8 N1 C15 C14 -166.2(3) . . . . ?
C8 C9 C10 C11 167.4(3) . . . . ?
C8 C9 C10 C15 -12.6(3) . . . . ?
C9 C10 C11 C12 179.5(3) . . . . ?
C9 C10 C15 N1 -0.6(3) . . . . ?
C9 C10 C15 C14 179.7(3) . . . . ?
C10 C11 C12 C13 0.7(4) . . . . ?
C11 C10 C15 N1 179.4(2) . . . . ?
C11 C10 C15 C14 -0.3(4) . . . . ?
C11 C12 C13 C14 -0.1(5) . . . . ?
C12 C13 C14 C15 -0.7(4) . . . . ?
C13 C14 C15 N1 -178.8(3) . . . . ?
C13 C14 C15 C10 0.9(4) . . . . ?
C15 N1 C1 O1 -37.3(4) . . . . ?
C15 N1 C1 C2 141.8(2) . . . . ?
C15 N1 C8 C7 -146.2(2) . . . . ?
C15 N1 C8 C9 -20.9(3) . . . . ?
C15 N1 C8 C20 94.3(3) . . . . ?
C15 C10 C11 C12 -0.5(4) . . . . ?
C16 N2 C6 C5 -72.2(3) . . . . ?
C16 N2 C6 C7 106.2(3) . . . . ?
C16 N2 C19 C18 -59.0(3) . . . . ?
C17 O2 C18 C19 -59.2(3) . . . . ?
C18 O2 C17 C16 57.7(3) . . . . ?
C19 N2 C6 C5 52.0(4) . . . . ?
C19 N2 C6 C7 -129.6(3) . . . . ?
C19 N2 C16 C17 58.6(3) . . . . ?
C20 C8 C9 C10 -95.6(3) . . . . ?
C20 C8 C9 C21 81.9(4) . . . . ?
C21 C9 C10 C11 -10.1(5) . . . . ?
C21 C9 C10 C15 169.9(3) . . . . ?
